data_1001564
loop_
_publ_author_name
'Benhamada, L'
'Grandin, A'
'Borel, M M'
'Leclaire, A'
'Raveau, B'

_publ_section_title
;
A vanadium(III) phosphate with V~2~O~10~ octahedral units:
KV~4~P~7~O~24~
;
_journal_coden_ASTM JSSCBI
_journal_name_full 'Journal of Solid State Chemistry'
_journal_page_first 193
_journal_page_last 201
_journal_paper_doi 10.1006/jssc.1993.1153
_journal_volume 104
_journal_year 1993
_chemical_formula_structural 'K (P7 V4 O24)'
_chemical_formula_sum 'K O24 P7 V4'
_chemical_name_systematic 'Potassium tecto-phosphatovanadate(III) *'
_space_group_IT_number 2
_symmetry_cell_setting triclinic
_symmetry_Int_Tables_number 2
_symmetry_space_group_name_Hall '-P 1'
_symmetry_space_group_name_H-M 'P -1'
_cell_angle_alpha 112.757(5)
_cell_angle_beta 109.226(7)
_cell_angle_gamma 104.675(5)
_cell_formula_units_Z 2
_cell_length_a 10.0846(7)
_cell_length_b 10.2309(6)
_cell_length_c 10.8283(9)
_cell_volume 874.9
_refine_ls_R_factor_all 0.023
_cod_database_code 1001564

loop_
_symmetry_equiv_pos_as_xyz
x,y,z
-x,-y,-z

loop_
_atom_site_label
_atom_site_type_symbol
_atom_site_symmetry_multiplicity
_atom_site_Wyckoff_symbol
_atom_site_fract_x
_atom_site_fract_y
_atom_site_fract_z
_atom_site_occupancy
_atom_site_attached_hydrogens
_atom_site_calc_flag
V1 V3+ 2 i 0.75498(2) 0.14970(2) 0.25561(2) 1. 0 d
V2 V3+ 2 i 0.37412(2) 0.22301(2) 0.88604(2) 1. 0 d
V3 V3+ 2 i 0.07363(2) 0.68772(2) 0.07401(2) 1. 0 d
V4 V3+ 2 i 0.42673(3) 0.58143(2) 0.41113(2) 1. 0 d
P1 P5+ 2 i 0.38321(4) 0.93742(4) 0.11691(4) 1. 0 d
P2 P5+ 2 i 0.50103(4) 0.27387(4) 0.24211(4) 1. 0 d
P3 P5+ 2 i 0.24365(4) 0.81280(4) 0.43424(4) 1. 0 d
P4 P5+ 2 i 0.30263(4) 0.51073(4) 0.05170(4) 1. 0 d
P5 P5+ 2 i 0.99840(4) 0.00662(4) 0.22450(4) 1. 0 d
P6 P5+ 2 i 0.06493(4) 0.32096(4) 0.26257(4) 1. 0 d
P7 P5+ 2 i 0.27241(4) 0.13098(4) 0.52037(4) 1. 0 d
K1 K1+ 2 i 0.86440(6) 0.57356(6) 0.32447(6) 1. 0 d
O1 O2- 2 i 0.9650(1) 0.3223(1) 0.3413(1) 1. 0 d
O2 O2- 2 i 0.5537(1) -0.0451(1) 0.1739(1) 1. 0 d
O3 O2- 2 i 0.6906(1) 0.1085(1) 0.0473(1) 1. 0 d
O4 O2- 2 i 0.6707(1) 0.3016(1) 0.2972(1) 1. 0 d
O5 O2- 2 i 0.8275(1) 0.1810(1) 0.4606(1) 1. 0 d
O6 O2- 2 i 0.8330(1) -0.0211(1) 0.1979(1) 1. 0 d
O7 O2- 2 i 0.2677(1) 0.3530(1) -0.0790(1) 1. 0 d
O8 O2- 2 i 0.4323(2) 0.2682(1) 0.0949(1) 1. 0 d
O9 O2- 2 i 0.5868(1) 0.3615(1) -0.0465(1) 1. 0 d
O10 O2- 2 i 0.2770(1) 0.1781(1) 0.6701(1) 1. 0 d
O11 O2- 2 i 0.1106(1) 0.7126(1) 0.2713(1) 1. 0 d
O12 O2- 2 i 0.2904(1) 0.8387(1) 0.1580(1) 1. 0 d
O13 O2- 2 i 0.0022(2) 0.6650(1) 0.8746(1) 1. 0 d
O14 O2- 2 i 0.8620(1) 0.4885(1) -0.0102(1) 1. 0 d
O15 O2- 2 i 0.0154(1) 0.8714(1) 0.1277(1) 1. 0 d
O16 O2- 2 i 0.2299(1) 0.4409(1) 0.3745(1) 1. 0 d
O17 O2- 2 i 0.4898(1) 0.3945(1) 0.3726(1) 1. 0 d
O18 O2- 2 i 0.3749(1) 0.7671(1) 0.4623(1) 1. 0 d
O19 O2- 2 i 0.6400(1) 0.7391(1) 0.4934(1) 1. 0 d
O20 O2- 2 i 0.3682(2) 0.5274(1) 0.2067(1) 1. 0 d
O21 O2- 2 i 0.4020(1) 0.1099(1) 0.2180(1) 1. 0 d
O22 O2- 2 i 0.3177(1) 0.9912(1) 0.4671(1) 1. 0 d
O23 O2- 2 i 0.0668(1) 0.1482(1) 0.2040(1) 1. 0 d
O24 O2- 2 i 0.0922(1) 0.0635(1) 0.4002(1) 1. 0 d

loop_
_atom_type_symbol
_atom_type_oxidation_number
V3+ 3.000
P5+ 5.000
K1+ 1.000
O2- -2.000
